data_2212393
loop_
_publ_author_name
'Choi, Hong Dae'
'Seo,  Pil Ja'
'Son, Byeng Wha'
'Lee, Uk'

_publ_section_title
;
 5-Chloro-2-methyl-3-methylsulfinyl-1-benzofuran
;
_journal_coeditor_code WK2045
_journal_issue 2
_journal_name_full 'Acta Crystallographica Section E'
_journal_page_first o961
_journal_page_last o962
_journal_paper_doi 10.1107/S1600536807003406
_journal_volume 63
_journal_year 2007
_chemical_formula_iupac 'C10 H9 Cl O2 S'
_chemical_formula_moiety 'C10 H9 Cl O2 S'
_chemical_formula_sum 'C10 H9 Cl O2 S'
_chemical_formula_weight 228.68
_chemical_name_systematic
;
5-Chloro-2-methyl-3-methylsulfinyl-1-benzofuran
;
_space_group_IT_number 14
_symmetry_cell_setting monoclinic
_symmetry_space_group_name_Hall '-P 2yn'
_symmetry_space_group_name_H-M 'P 1 21/n 1'
_atom_sites_solution_hydrogens geom
_atom_sites_solution_primary direct
_atom_sites_solution_secondary difmap
_audit_creation_method SHELXL-97
_cell_angle_alpha 90.00
_cell_angle_beta 94.6890(10)
_cell_angle_gamma 90.00
_cell_formula_units_Z 4
_cell_length_a 5.1413(3)
_cell_length_b 16.5890(10)
_cell_length_c 12.2756(7)
_cell_measurement_reflns_used 3496
_cell_measurement_temperature 173(2)
_cell_measurement_theta_max 28.19
_cell_measurement_theta_min 2.46
_cell_volume 1043.47(11)
_computing_cell_refinement 'SAINT (Bruker, 1997)'
_computing_data_collection 'SMART (Bruker, 1997)'
_computing_data_reduction SAINT
_computing_molecular_graphics 'ORTEP-3 (Farrugia, 1997) and DIAMOND (Brandenburg, 1998)'
_computing_publication_material SHELXL97
_computing_structure_refinement 'SHELXL97 (Sheldrick, 1997)'
_computing_structure_solution 'SHELXS97 (Sheldrick, 1997)'
_diffrn_ambient_temperature 173(2)
_diffrn_detector_area_resol_mean 10.00
_diffrn_measured_fraction_theta_full 0.993
_diffrn_measured_fraction_theta_max 0.993
_diffrn_measurement_device_type 'Bruker SMART CCD'
_diffrn_measurement_method '\f and \w'
_diffrn_radiation_monochromator graphite
_diffrn_radiation_source 'fine-focus sealed tube'
_diffrn_radiation_type MoK\a
_diffrn_radiation_wavelength 0.71073
_diffrn_reflns_av_R_equivalents 0.0202
_diffrn_reflns_av_sigmaI/netI 0.0246
_diffrn_reflns_limit_h_max 6
_diffrn_reflns_limit_h_min -6
_diffrn_reflns_limit_k_max 21
_diffrn_reflns_limit_k_min -17
_diffrn_reflns_limit_l_max 11
_diffrn_reflns_limit_l_min -15
_diffrn_reflns_number 6206
_diffrn_reflns_theta_full 27.00
_diffrn_reflns_theta_max 27.00
_diffrn_reflns_theta_min 2.46
_diffrn_standards_number 0
_exptl_absorpt_coefficient_mu 0.535
_exptl_absorpt_correction_T_max 0.945
_exptl_absorpt_correction_T_min 0.762
_exptl_absorpt_correction_type multi-scan
_exptl_absorpt_process_details '(SADABS; Sheldrick, 1999)'
_exptl_crystal_colour colorless
_exptl_crystal_density_diffrn 1.456
_exptl_crystal_density_method 'not measured'
_exptl_crystal_description block
_exptl_crystal_F_000 472
_exptl_crystal_size_max 0.52
_exptl_crystal_size_mid 0.43
_exptl_crystal_size_min 0.12
_refine_diff_density_max 0.339
_refine_diff_density_min -0.349
_refine_ls_extinction_method none
_refine_ls_goodness_of_fit_ref 1.204
_refine_ls_hydrogen_treatment constr
_refine_ls_matrix_type full
_refine_ls_number_parameters 128
_refine_ls_number_reflns 2269
_refine_ls_number_restraints 0
_refine_ls_restrained_S_all 1.204
_refine_ls_R_factor_all 0.0607
_refine_ls_R_factor_gt 0.0529
_refine_ls_shift/su_max 0.000
_refine_ls_shift/su_mean 0.000
_refine_ls_structure_factor_coef Fsqd
_refine_ls_weighting_details 'calc w=1/[\s^2^(Fo^2^)+(0.0334P)^2^+1.1659P] where P=(Fo^2^+2Fc^2^)/3'
_refine_ls_weighting_scheme calc
_refine_ls_wR_factor_gt 0.1084
_refine_ls_wR_factor_ref 0.1117
_reflns_number_gt 1999
_reflns_number_total 2269
_reflns_threshold_expression I>2\s(I)
_cod_data_source_file wk2045.cif
_cod_data_source_block I
_cod_original_sg_symbol_Hall -p_2yn
_cod_original_sg_symbol_H-M 'P 21/n'
_cod_database_code 2212393
_cod_database_fobs_code 2212393

loop_
_symmetry_equiv_pos_as_xyz
'x, y, z'
'-x+1/2, y+1/2, -z+1/2'
'-x, -y, -z'
'x-1/2, -y-1/2, z-1/2'

loop_
_atom_site_type_symbol
_atom_site_label
_atom_site_fract_x
_atom_site_fract_y
_atom_site_fract_z
_atom_site_U_iso_or_equiv
_atom_site_adp_type
_atom_site_calc_flag
_atom_site_refinement_flags
_atom_site_occupancy
Cl Cl -0.45775(15) 0.60576(5) 0.60414(6) 0.0468(2) Uani d . 1
S S 0.10989(13) 0.93017(4) 0.66595(5) 0.02954(18) Uani d . 1
O O1 0.3573(3) 0.76547(11) 0.88122(14) 0.0318(4) Uani d . 1
O O2 -0.1802(4) 0.93436(12) 0.63874(17) 0.0389(5) Uani d . 1
C C1 -0.2097(5) 0.65217(17) 0.6879(2) 0.0315(6) Uani d . 1
C C2 -0.1484(5) 0.73138(16) 0.6676(2) 0.0287(5) Uani d . 1
H H2 -0.2349 0.7603 0.6107 0.034 Uiso calc R 1
C C3 0.0503(5) 0.76605(15) 0.73673(19) 0.0253(5) Uani d . 1
C C4 0.1728(5) 0.84407(15) 0.7477(2) 0.0258(5) Uani d . 1
C C5 0.3502(5) 0.84101(16) 0.8352(2) 0.0291(5) Uani d . 1
C C6 0.1724(5) 0.71995(16) 0.8206(2) 0.0282(5) Uani d . 1
C C7 0.1116(5) 0.64081(17) 0.8405(2) 0.0344(6) Uani d . 1
H H7 0.1985 0.6117 0.8971 0.041 Uiso calc R 1
C C8 -0.0849(5) 0.60683(17) 0.7722(2) 0.0345(6) Uani d . 1
H H8 -0.1340 0.5536 0.7824 0.041 Uiso calc R 1
C C9 0.5341(6) 0.90107(19) 0.8883(2) 0.0399(7) Uani d . 1
H H9A 0.7093 0.8876 0.8734 0.060 Uiso calc R 1
H H9B 0.5203 0.9006 0.9658 0.060 Uiso calc R 1
H H9C 0.4914 0.9538 0.8599 0.060 Uiso calc R 1
C C10 0.2426(5) 0.89403(19) 0.5453(2) 0.0365(6) Uani d . 1
H H10A 0.4289 0.8900 0.5580 0.044 Uiso calc R 1
H H10B 0.1993 0.9308 0.4862 0.044 Uiso calc R 1
H H10C 0.1711 0.8419 0.5269 0.044 Uiso calc R 1

loop_
_atom_site_aniso_label
_atom_site_aniso_U_11
_atom_site_aniso_U_22
_atom_site_aniso_U_33
_atom_site_aniso_U_12
_atom_site_aniso_U_13
_atom_site_aniso_U_23
Cl 0.0416(4) 0.0501(5) 0.0479(4) -0.0178(3) -0.0013(3) -0.0097(4)
S 0.0325(3) 0.0233(3) 0.0320(3) -0.0010(3) -0.0024(2) 0.0035(3)
O1 0.0326(10) 0.0369(10) 0.0248(9) -0.0016(8) -0.0042(7) 0.0049(8)
O2 0.0314(10) 0.0341(11) 0.0508(12) 0.0094(8) 0.0020(9) 0.0062(9)
C1 0.0282(12) 0.0356(15) 0.0310(13) -0.0049(11) 0.0046(10) -0.0064(11)
C2 0.0274(12) 0.0321(14) 0.0258(12) 0.0010(11) -0.0016(10) 0.0007(11)
C3 0.0261(12) 0.0260(13) 0.0241(12) 0.0014(10) 0.0037(9) 0.0011(10)
C4 0.0273(12) 0.0258(12) 0.0241(12) -0.0002(10) 0.0009(9) 0.0014(10)
C5 0.0299(13) 0.0331(14) 0.0243(12) -0.0023(11) 0.0021(10) 0.0012(11)
C6 0.0271(12) 0.0323(14) 0.0251(12) 0.0011(11) 0.0008(10) 0.0016(10)
C7 0.0391(15) 0.0316(15) 0.0326(14) 0.0046(12) 0.0028(11) 0.0080(11)
C8 0.0409(15) 0.0264(13) 0.0372(15) -0.0035(12) 0.0099(12) 0.0021(12)
C9 0.0400(15) 0.0491(18) 0.0294(14) -0.0120(13) -0.0054(12) -0.0001(13)
C10 0.0323(14) 0.0483(17) 0.0288(13) 0.0037(12) 0.0026(11) 0.0102(13)

loop_
_atom_type_symbol
_atom_type_description
_atom_type_scat_dispersion_real
_atom_type_scat_dispersion_imag
_atom_type_scat_source
C C 0.0033 0.0016 'International Tables Vol C Tables 4.2.6.8 and 6.1.1.4'
H H 0.0000 0.0000 'International Tables Vol C Tables 4.2.6.8 and 6.1.1.4'
O O 0.0106 0.0060 'International Tables Vol C Tables 4.2.6.8 and 6.1.1.4'
S S 0.1246 0.1234 'International Tables Vol C Tables 4.2.6.8 and 6.1.1.4'
Cl Cl 0.1484 0.1585 'International Tables Vol C Tables 4.2.6.8 and 6.1.1.4'

loop_
_geom_angle_atom_site_label_1
_geom_angle_atom_site_label_2
_geom_angle_atom_site_label_3
_geom_angle
O2 S C4 107.27(12)
O2 S C10 105.72(13)
C4 S C10 97.78(13)
C5 O1 C6 106.44(19)
C2 C1 C8 123.4(2)
C2 C1 Cl 118.7(2)
C8 C1 Cl 117.9(2)
C1 C2 C3 116.7(2)
C1 C2 H2 121.6
C3 C2 H2 121.6
C6 C3 C2 119.1(2)
C6 C3 C4 104.9(2)
C2 C3 C4 135.9(2)
C5 C4 C3 107.6(2)
C5 C4 S 124.3(2)
C3 C4 S 128.11(18)
C4 C5 O1 110.8(2)
C4 C5 C9 133.4(3)
O1 C5 C9 115.9(2)
C7 C6 O1 125.6(2)
C7 C6 C3 124.1(2)
O1 C6 C3 110.3(2)
C6 C7 C8 116.6(2)
C6 C7 H7 121.7
C8 C7 H7 121.7
C7 C8 C1 120.1(3)
C7 C8 H8 120.0
C1 C8 H8 120.0
C5 C9 H9A 109.5
C5 C9 H9B 109.5
H9A C9 H9B 109.5
C5 C9 H9C 109.5
H9A C9 H9C 109.5
H9B C9 H9C 109.5
S C10 H10A 109.5
S C10 H10B 109.5
H10A C10 H10B 109.5
S C10 H10C 109.5
H10A C10 H10C 109.5
H10B C10 H10C 109.5

loop_
_geom_bond_atom_site_label_1
_geom_bond_atom_site_label_2
_geom_bond_distance
Cl C1 1.750(3)
S O2 1.503(2)
S C4 1.760(3)
S C10 1.784(3)
O1 C5 1.374(3)
O1 C6 1.383(3)
C1 C2 1.379(4)
C1 C8 1.393(4)
C2 C3 1.397(3)
C2 H2 0.9300
C3 C6 1.391(3)
C3 C4 1.441(4)
C4 C5 1.352(3)
C5 C9 1.487(4)
C6 C7 1.376(4)
C7 C8 1.379(4)
C7 H7 0.9300
C8 H8 0.9300
C9 H9A 0.9600
C9 H9B 0.9600
C9 H9C 0.9600
C10 H10A 0.9600
C10 H10B 0.9600
C10 H10C 0.9600

loop_
_geom_torsion_atom_site_label_1
_geom_torsion_atom_site_label_2
_geom_torsion_atom_site_label_3
_geom_torsion_atom_site_label_4
_geom_torsion
C8 C1 C2 C3 0.0(4)
Cl C1 C2 C3 179.80(19)
C1 C2 C3 C6 -0.2(4)
C1 C2 C3 C4 -178.7(3)
C6 C3 C4 C5 -1.2(3)
C2 C3 C4 C5 177.5(3)
C6 C3 C4 S 179.4(2)
C2 C3 C4 S -1.9(5)
O2 S C4 C5 -139.9(2)
C10 S C4 C5 110.9(2)
O2 S C4 C3 39.4(3)
C10 S C4 C3 -69.8(2)
C3 C4 C5 O1 1.4(3)
S C4 C5 O1 -179.14(17)
C3 C4 C5 C9 -179.4(3)
S C4 C5 C9 0.0(4)
C6 O1 C5 C4 -1.1(3)
C6 O1 C5 C9 179.6(2)
C5 O1 C6 C7 -178.5(3)
C5 O1 C6 C3 0.3(3)
C2 C3 C6 C7 0.4(4)
C4 C3 C6 C7 179.4(3)
C2 C3 C6 O1 -178.4(2)
C4 C3 C6 O1 0.6(3)
O1 C6 C7 C8 178.1(2)
C3 C6 C7 C8 -0.5(4)
C6 C7 C8 C1 0.3(4)
C2 C1 C8 C7 -0.1(4)
Cl C1 C8 C7 -179.9(2)

loop_
_cod_related_entry_id
_cod_related_entry_database
_cod_related_entry_code
1 ChemSpider 21125312
